data_7231953
loop_
_publ_author_name
'Deb, Mohit L.'
'Borpatra, Paran J.'
'Baruah, Pranjal K.'

_publ_section_title
;
 A one-pot catalyst/external oxidant/solvent-free cascade approach to
 pyrimidines via a 1,5-hydride transfer
;
_journal_issue 1
_journal_name_full 'Green Chemistry'
_journal_page_first 69
_journal_paper_doi 10.1039/C8GC03507E
_journal_volume 21
_journal_year 2019
_chemical_formula_moiety 'C26 H26 N4 O2'
_chemical_formula_sum 'C26 H26 N4 O2'
_chemical_formula_weight 426.51
_space_group_crystal_system monoclinic
_space_group_IT_number 15
_space_group_name_Hall '-C 2yc'
_space_group_name_H-M_alt 'C 1 2/c 1'
_symmetry_space_group_name_Hall '-C 2yc'
_symmetry_space_group_name_H-M 'C 1 2/c 1'
_atom_sites_solution_hydrogens geom
_audit_creation_method SHELXL-2016/6
_audit_update_record
;
2018-06-20 deposited with the CCDC.
2018-11-20 downloaded from the CCDC.
;
_cell_angle_alpha 90
_cell_angle_beta 110.119(2)
_cell_angle_gamma 90
_cell_formula_units_Z 8
_cell_length_a 20.3152(9)
_cell_length_b 14.7532(6)
_cell_length_c 16.3900(7)
_cell_measurement_reflns_used 4180
_cell_measurement_temperature 296(2)
_cell_measurement_theta_max 26.89
_cell_measurement_theta_min 2.40
_cell_volume 4612.6(3)
_computing_cell_refinement 'Bruker SAINT'
_computing_data_collection 'Bruker APEX2'
_computing_data_reduction 'Bruker SAINT'
_computing_molecular_graphics 'Bruker SHELXTL'
_computing_publication_material 'Bruker SHELXTL'
_computing_structure_refinement 'SHELXL-2016/6 (Sheldrick, 2016)'
_computing_structure_solution 'SHELXL-2016/6 (Sheldrick, 2016)'
_diffrn_ambient_temperature 296(2)
_diffrn_measured_fraction_theta_full 0.993
_diffrn_measured_fraction_theta_max 0.993
_diffrn_measurement_device_type 'Bruker APEX-II CCD'
_diffrn_measurement_method '\f and \w scans'
_diffrn_radiation_type MoK\a
_diffrn_radiation_wavelength 0.71073
_diffrn_reflns_av_R_equivalents 0.0454
_diffrn_reflns_av_unetI/netI 0.0503
_diffrn_reflns_Laue_measured_fraction_full 0.993
_diffrn_reflns_Laue_measured_fraction_max 0.993
_diffrn_reflns_limit_h_max 14
_diffrn_reflns_limit_h_min -27
_diffrn_reflns_limit_k_max 19
_diffrn_reflns_limit_k_min -20
_diffrn_reflns_limit_l_max 22
_diffrn_reflns_limit_l_min -22
_diffrn_reflns_number 23524
_diffrn_reflns_point_group_measured_fraction_full 0.993
_diffrn_reflns_point_group_measured_fraction_max 0.993
_diffrn_reflns_theta_full 25.242
_diffrn_reflns_theta_max 29.027
_diffrn_reflns_theta_min 1.745
_diffrn_source 'fine-focus sealed tube'
_exptl_absorpt_coefficient_mu 0.080
_exptl_absorpt_correction_T_max 0.989
_exptl_absorpt_correction_T_min 0.984
_exptl_absorpt_correction_type multi-scan
_exptl_absorpt_process_details 'Bruker AXS SADABS program'
_exptl_crystal_colour colorless
_exptl_crystal_density_diffrn 1.228
_exptl_crystal_description block
_exptl_crystal_F_000 1808
_exptl_crystal_size_max 0.210
_exptl_crystal_size_mid 0.170
_exptl_crystal_size_min 0.120
_refine_diff_density_max 0.779
_refine_diff_density_min -0.534
_refine_diff_density_rms 0.105
_refine_ls_extinction_method none
_refine_ls_goodness_of_fit_ref 1.050
_refine_ls_hydrogen_treatment constr
_refine_ls_matrix_type full
_refine_ls_number_parameters 291
_refine_ls_number_reflns 6109
_refine_ls_number_restraints 0
_refine_ls_restrained_S_all 1.050
_refine_ls_R_factor_all 0.1311
_refine_ls_R_factor_gt 0.0772
_refine_ls_shift/su_max 0.000
_refine_ls_shift/su_mean 0.000
_refine_ls_structure_factor_coef Fsqd
_refine_ls_weighting_details 'w=1/[\s^2^(Fo^2^)+(0.1455P)^2^+1.1999P] where P=(Fo^2^+2Fc^2^)/3'
_refine_ls_weighting_scheme calc
_refine_ls_wR_factor_gt 0.2099
_refine_ls_wR_factor_ref 0.2566
_reflns_Friedel_coverage 0.000
_reflns_number_gt 3578
_reflns_number_total 6109
_reflns_threshold_expression 'I > 2\s(I)'
_cod_data_source_file c8gc03507e2.cif
_cod_data_source_block PARAN_12_0m
_cod_depositor_comments 'Adding full bibliography for 7231952--7231954.cif.'
_cod_database_code 7231953
_shelx_shelxl_version_number 2016/6
_shelx_space_group_comment
;
The symmetry employed for this shelxl refinement is uniquely defined
by the following loop, which should always be used as a source of
symmetry information in preference to the above space-group names.
They are only intended as comments.
;
_shelx_estimated_absorpt_t_min 0.983
_shelx_estimated_absorpt_t_max 0.991
_exptl_absorpt_special_details 'Sheldrick,G.M.,2015,University of gottingen'

loop_
_space_group_symop_operation_xyz
'x, y, z'
'-x, y, -z+1/2'
'x+1/2, y+1/2, z'
'-x+1/2, y+1/2, -z+1/2'
'-x, -y, -z'
'x, -y, z-1/2'
'-x+1/2, -y+1/2, -z'
'x+1/2, -y+1/2, z-1/2'

loop_
_atom_site_label
_atom_site_type_symbol
_atom_site_fract_x
_atom_site_fract_y
_atom_site_fract_z
_atom_site_U_iso_or_equiv
_atom_site_adp_type
_atom_site_occupancy
_atom_site_site_symmetry_order
_atom_site_calc_flag
_atom_site_refinement_flags_posn
_atom_site_refinement_flags_adp
C1 C 0.40947(14) 0.08812(17) 0.0571(2) 0.0768(10) Uani 1 1 d . .
H1 H 0.364747 0.066983 0.025828 0.092 Uiso 1 1 calc R U
C2 C 0.4608(2) 0.0314(3) 0.0908(5) 0.223(4) Uani 1 1 d . .
H2 H 0.452670 -0.030149 0.079413 0.268 Uiso 1 1 calc R U
C3 C 0.53168(13) 0.06144(18) 0.14665(18) 0.0627(8) Uani 1 1 d . .
C4 C 0.58679(15) 0.0017(2) 0.1842(2) 0.0730(9) Uani 1 1 d . .
H4 H 0.580201 -0.060017 0.172608 0.088 Uiso 1 1 calc R U
C5 C 0.65025(13) 0.0321(2) 0.23781(18) 0.0626(7) Uani 1 1 d . .
H5 H 0.686828 -0.008482 0.261888 0.075 Uiso 1 1 calc R U
C6 C 0.65990(14) 0.1221(2) 0.2559(2) 0.0812(10) Uani 1 1 d . .
H6 H 0.702684 0.142908 0.293913 0.097 Uiso 1 1 calc R U
C7 C 0.60598(13) 0.18292(19) 0.2179(2) 0.0709(9) Uani 1 1 d . .
H7 H 0.613071 0.244459 0.230000 0.085 Uiso 1 1 calc R U
C8 C 0.54177(10) 0.15297(15) 0.16197(14) 0.0393(5) Uani 1 1 d . .
C9 C 0.48561(10) 0.21867(15) 0.11902(13) 0.0375(5) Uani 1 1 d . .
C10 C 0.44687(10) 0.36458(14) 0.09855(13) 0.0341(4) Uani 1 1 d . .
C11 C 0.38066(10) 0.34039(14) 0.04649(13) 0.0366(5) Uani 1 1 d . .
C12 C 0.36758(10) 0.24496(14) 0.01167(14) 0.0390(5) Uani 1 1 d . .
H12 H 0.322159 0.224660 0.013443 0.047 Uiso 1 1 calc R U
C13 C 0.36616(12) 0.23897(14) -0.08136(14) 0.0435(5) Uani 1 1 d . .
C14 C 0.30602(14) 0.21315(17) -0.14814(17) 0.0612(7) Uani 1 1 d . .
H14 H 0.266112 0.196944 -0.136016 0.073 Uiso 1 1 calc R U
C15 C 0.3052(2) 0.2114(2) -0.2340(2) 0.0818(11) Uani 1 1 d . .
H15 H 0.264848 0.193324 -0.278660 0.098 Uiso 1 1 calc R U
C16 C 0.3637(3) 0.2362(2) -0.2523(2) 0.0853(11) Uani 1 1 d . .
H16 H 0.362410 0.236876 -0.309604 0.102 Uiso 1 1 calc R U
C17 C 0.4240(2) 0.2599(2) -0.1866(2) 0.0743(9) Uani 1 1 d . .
H17 H 0.463930 0.275121 -0.199015 0.089 Uiso 1 1 calc R U
C18 C 0.42532(14) 0.26132(18) -0.10224(17) 0.0560(6) Uani 1 1 d . .
H18 H 0.466510 0.277476 -0.058044 0.067 Uiso 1 1 calc R U
C19 C 0.53476(10) 0.48058(16) 0.17223(13) 0.0404(5) Uani 1 1 d . .
H19B H 0.554121 0.436012 0.217709 0.049 Uiso 1 1 calc R U
H19A H 0.534025 0.538476 0.199955 0.049 Uiso 1 1 calc R U
C20 C 0.58204(11) 0.48793(18) 0.11875(15) 0.0462(5) Uani 1 1 d . .
H20B H 0.565452 0.535999 0.076212 0.055 Uiso 1 1 calc R U
H20A H 0.580965 0.431558 0.087866 0.055 Uiso 1 1 calc R U
C21 C 0.65660(13) 0.5080(2) 0.17740(19) 0.0644(8) Uani 1 1 d . .
H21A H 0.657260 0.562818 0.209295 0.097 Uiso 1 1 calc R U
H21C H 0.685882 0.515308 0.142694 0.097 Uiso 1 1 calc R U
H21B H 0.673806 0.458739 0.217284 0.097 Uiso 1 1 calc R U
C22 C 0.41254(11) 0.52224(15) 0.09422(15) 0.0417(5) Uani 1 1 d . .
C23 C 0.32594(10) 0.40524(15) 0.01943(15) 0.0406(5) Uani 1 1 d . .
C24 C 0.29054(13) 0.56564(18) 0.01409(17) 0.0536(6) Uani 1 1 d . .
H24B H 0.258556 0.548589 -0.042916 0.064 Uiso 1 1 calc R U
H24A H 0.312703 0.622259 0.008040 0.064 Uiso 1 1 calc R U
C25 C 0.24957(15) 0.5800(2) 0.0737(2) 0.0647(7) Uani 1 1 d . .
H25A H 0.280367 0.603363 0.128934 0.078 Uiso 1 1 calc R U
H25B H 0.230756 0.522545 0.084259 0.078 Uiso 1 1 calc R U
C26 C 0.18947(18) 0.6468(3) 0.0337(3) 0.0947(12) Uani 1 1 d . .
H26A H 0.208298 0.704881 0.026893 0.142 Uiso 1 1 calc R U
H26B H 0.162368 0.652713 0.071233 0.142 Uiso 1 1 calc R U
H26C H 0.160045 0.624833 -0.022015 0.142 Uiso 1 1 calc R U
N1 N 0.42302(9) 0.18562(12) 0.06896(12) 0.0412(4) Uani 1 1 d . .
N2 N 0.50098(8) 0.30537(12) 0.13226(11) 0.0392(4) Uani 1 1 d . .
N3 N 0.46244(8) 0.45461(12) 0.12097(11) 0.0372(4) Uani 1 1 d . .
N4 N 0.34513(9) 0.49470(12) 0.04563(12) 0.0434(5) Uani 1 1 d . .
O1 O 0.42687(9) 0.60174(12) 0.11267(13) 0.0607(5) Uani 1 1 d . .
O2 O 0.26446(8) 0.38753(11) -0.02549(12) 0.0563(5) Uani 1 1 d . .

loop_
_atom_site_aniso_label
_atom_site_aniso_U_11
_atom_site_aniso_U_22
_atom_site_aniso_U_33
_atom_site_aniso_U_23
_atom_site_aniso_U_13
_atom_site_aniso_U_12
C1 0.0359(12) 0.0347(13) 0.129(3) 0.0150(15) -0.0106(14) -0.0071(10)
C2 0.085(3) 0.050(2) 0.375(9) -0.070(4) -0.126(4) 0.027(2)
C3 0.0420(13) 0.0488(15) 0.0761(17) -0.0150(13) -0.0068(12) 0.0110(11)
C4 0.0520(16) 0.0499(16) 0.091(2) -0.0163(14) -0.0083(15) 0.0167(12)
C5 0.0410(13) 0.0585(16) 0.0734(17) 0.0041(14) 0.0004(12) 0.0162(12)
C6 0.0347(13) 0.0648(19) 0.112(2) 0.0137(18) -0.0167(14) -0.0011(12)
C7 0.0380(13) 0.0470(14) 0.100(2) 0.0105(15) -0.0125(13) -0.0028(11)
C8 0.0290(10) 0.0425(12) 0.0435(11) 0.0040(9) 0.0087(8) 0.0022(9)
C9 0.0260(9) 0.0443(12) 0.0408(10) 0.0033(9) 0.0097(8) -0.0019(8)
C10 0.0277(9) 0.0361(11) 0.0393(10) 0.0001(8) 0.0125(8) -0.0025(8)
C11 0.0259(9) 0.0363(11) 0.0470(11) 0.0021(9) 0.0118(8) -0.0008(8)
C12 0.0219(9) 0.0349(10) 0.0550(12) 0.0055(9) 0.0065(8) -0.0014(8)
C13 0.0409(11) 0.0290(10) 0.0516(13) 0.0004(9) 0.0044(10) 0.0009(9)
C14 0.0511(14) 0.0439(13) 0.0664(16) -0.0028(12) -0.0080(12) 0.0032(11)
C15 0.097(3) 0.0596(18) 0.0549(17) -0.0090(14) -0.0173(17) 0.0111(18)
C16 0.133(3) 0.0588(19) 0.0572(17) -0.0031(15) 0.024(2) 0.014(2)
C17 0.101(2) 0.0599(18) 0.0710(19) -0.0100(15) 0.0411(19) -0.0050(17)
C18 0.0591(15) 0.0493(14) 0.0601(15) -0.0090(12) 0.0213(13) -0.0085(12)
C19 0.0333(10) 0.0451(12) 0.0404(11) -0.0088(9) 0.0094(9) -0.0077(9)
C20 0.0353(11) 0.0562(14) 0.0470(12) -0.0054(11) 0.0140(9) -0.0082(10)
C21 0.0340(12) 0.086(2) 0.0691(16) -0.0068(15) 0.0131(11) -0.0114(13)
C22 0.0362(11) 0.0388(11) 0.0508(12) -0.0041(10) 0.0158(9) 0.0000(9)
C23 0.0280(9) 0.0423(12) 0.0511(12) 0.0046(10) 0.0131(9) 0.0005(9)
C24 0.0436(13) 0.0468(14) 0.0683(16) 0.0029(12) 0.0167(12) 0.0077(10)
C25 0.0552(15) 0.0632(17) 0.0762(18) -0.0068(15) 0.0233(14) 0.0082(13)
C26 0.070(2) 0.083(2) 0.139(3) 0.011(2) 0.046(2) 0.0335(19)
N1 0.0259(8) 0.0362(9) 0.0544(10) 0.0043(8) 0.0047(7) -0.0022(7)
N2 0.0275(8) 0.0402(10) 0.0462(10) -0.0004(8) 0.0081(7) -0.0020(7)
N3 0.0290(8) 0.0402(10) 0.0410(9) -0.0058(8) 0.0105(7) -0.0037(7)
N4 0.0323(9) 0.0388(10) 0.0581(11) 0.0003(8) 0.0141(8) 0.0028(7)
O1 0.0520(10) 0.0412(10) 0.0815(12) -0.0111(9) 0.0137(9) -0.0017(8)
O2 0.0260(7) 0.0521(10) 0.0809(12) 0.0030(9) 0.0059(8) 0.0003(7)

loop_
_atom_type_symbol
_atom_type_description
_atom_type_scat_dispersion_real
_atom_type_scat_dispersion_imag
_atom_type_scat_source
C C 0.0033 0.0016 'International Tables Vol C Tables 4.2.6.8 and 6.1.1.4'
H H 0.0000 0.0000 'International Tables Vol C Tables 4.2.6.8 and 6.1.1.4'
N N 0.0061 0.0033 'International Tables Vol C Tables 4.2.6.8 and 6.1.1.4'
O O 0.0106 0.0060 'International Tables Vol C Tables 4.2.6.8 and 6.1.1.4'

loop_
_geom_angle_atom_site_label_1
_geom_angle_atom_site_label_2
_geom_angle_atom_site_label_3
_geom_angle
C2 C1 N1 119.2(3)
C2 C1 H1 120.4
N1 C1 H1 120.4
C1 C2 C3 122.3(3)
C1 C2 H2 118.8
C3 C2 H2 118.8
C8 C3 C4 119.6(2)
C8 C3 C2 117.2(2)
C4 C3 C2 123.1(3)
C5 C4 C3 121.0(3)
C5 C4 H4 119.5
C3 C4 H4 119.5
C6 C5 C4 119.7(2)
C6 C5 H5 120.1
C4 C5 H5 120.1
C5 C6 C7 120.1(3)
C5 C6 H6 120.0
C7 C6 H6 120.0
C8 C7 C6 120.7(3)
C8 C7 H7 119.7
C6 C7 H7 119.7
C3 C8 C7 118.8(2)
C3 C8 C9 120.98(19)
C7 C8 C9 120.2(2)
N2 C9 N1 124.98(19)
N2 C9 C8 117.27(18)
N1 C9 C8 117.7(2)
N2 C10 C11 124.59(19)
N2 C10 N3 115.34(17)
C11 C10 N3 120.06(18)
C10 C11 C23 121.04(19)
C10 C11 C12 119.12(18)
C23 C11 C12 119.65(17)
N1 C12 C11 108.40(16)
N1 C12 C13 110.51(17)
C11 C12 C13 112.00(17)
N1 C12 H12 108.6
C11 C12 H12 108.6
C13 C12 H12 108.6
C14 C13 C18 118.1(2)
C14 C13 C12 121.1(2)
C18 C13 C12 120.8(2)
C13 C14 C15 120.1(3)
C13 C14 H14 119.9
C15 C14 H14 119.9
C16 C15 C14 120.1(3)
C16 C15 H15 119.9
C14 C15 H15 119.9
C17 C16 C15 120.2(3)
C17 C16 H16 119.9
C15 C16 H16 119.9
C16 C17 C18 119.9(3)
C16 C17 H17 120.0
C18 C17 H17 120.0
C17 C18 C13 121.5(3)
C17 C18 H18 119.3
C13 C18 H18 119.3
N3 C19 C20 113.39(17)
N3 C19 H19B 108.9
C20 C19 H19B 108.9
N3 C19 H19A 108.9
C20 C19 H19A 108.9
H19B C19 H19A 107.7
C19 C20 C21 109.98(19)
C19 C20 H20B 109.7
C21 C20 H20B 109.7
C19 C20 H20A 109.7
C21 C20 H20A 109.7
H20B C20 H20A 108.2
C20 C21 H21A 109.5
C20 C21 H21C 109.5
H21A C21 H21C 109.5
C20 C21 H21B 109.5
H21A C21 H21B 109.5
H21C C21 H21B 109.5
O1 C22 N3 121.9(2)
O1 C22 N4 121.8(2)
N3 C22 N4 116.25(19)
O2 C23 N4 119.85(19)
O2 C23 C11 124.4(2)
N4 C23 C11 115.74(18)
N4 C24 C25 112.9(2)
N4 C24 H24B 109.0
C25 C24 H24B 109.0
N4 C24 H24A 109.0
C25 C24 H24A 109.0
H24B C24 H24A 107.8
C24 C25 C26 110.6(3)
C24 C25 H25A 109.5
C26 C25 H25A 109.5
C24 C25 H25B 109.5
C26 C25 H25B 109.5
H25A C25 H25B 108.1
C25 C26 H26A 109.5
C25 C26 H26B 109.5
H26A C26 H26B 109.5
C25 C26 H26C 109.5
H26A C26 H26C 109.5
H26B C26 H26C 109.5
C9 N1 C1 122.13(19)
C9 N1 C12 121.73(18)
C1 N1 C12 115.44(17)
C9 N2 C10 116.31(17)
C22 N3 C10 122.16(17)
C22 N3 C19 118.22(18)
C10 N3 C19 119.58(17)
C22 N4 C23 124.58(18)
C22 N4 C24 117.76(19)
C23 N4 C24 117.52(18)

loop_
_geom_bond_atom_site_label_1
_geom_bond_atom_site_label_2
_geom_bond_distance
C1 C2 1.302(4)
C1 N1 1.465(3)
C1 H1 0.9300
C2 C3 1.485(4)
C2 H2 0.9300
C3 C8 1.376(3)
C3 C4 1.391(3)
C4 C5 1.362(4)
C4 H4 0.9300
C5 C6 1.360(4)
C5 H5 0.9300
C6 C7 1.387(4)
C6 H6 0.9300
C7 C8 1.383(3)
C7 H7 0.9300
C8 C9 1.478(3)
C9 N2 1.317(3)
C9 N1 1.345(3)
C10 N2 1.363(3)
C10 C11 1.369(3)
C10 N3 1.385(3)
C11 C23 1.417(3)
C11 C12 1.508(3)
C12 N1 1.480(3)
C12 C13 1.518(3)
C12 H12 0.9800
C13 C14 1.384(3)
C13 C18 1.397(4)
C14 C15 1.402(4)
C14 H14 0.9300
C15 C16 1.372(6)
C15 H15 0.9300
C16 C17 1.370(5)
C16 H16 0.9300
C17 C18 1.373(4)
C17 H17 0.9300
C18 H18 0.9300
C19 N3 1.470(2)
C19 C20 1.511(3)
C19 H19B 0.9700
C19 H19A 0.9700
C20 C21 1.518(3)
C20 H20B 0.9700
C20 H20A 0.9700
C21 H21A 0.9600
C21 H21C 0.9600
C21 H21B 0.9600
C22 O1 1.221(3)
C22 N3 1.382(3)
C22 N4 1.387(3)
C23 O2 1.240(2)
C23 N4 1.401(3)
C24 N4 1.483(3)
C24 C25 1.500(4)
C24 H24B 0.9700
C24 H24A 0.9700
C25 C26 1.530(4)
C25 H25A 0.9700
C25 H25B 0.9700
C26 H26A 0.9600
C26 H26B 0.9600
C26 H26C 0.9600

loop_
_geom_torsion_atom_site_label_1
_geom_torsion_atom_site_label_2
_geom_torsion_atom_site_label_3
_geom_torsion_atom_site_label_4
_geom_torsion
N1 C1 C2 C3 4.7(10)
C1 C2 C3 C8 -0.1(10)
C1 C2 C3 C4 179.0(6)
C8 C3 C4 C5 1.6(5)
C2 C3 C4 C5 -177.4(5)
C3 C4 C5 C6 0.9(5)
C4 C5 C6 C7 -2.0(5)
C5 C6 C7 C8 0.7(5)
C4 C3 C8 C7 -2.9(4)
C2 C3 C8 C7 176.2(5)
C4 C3 C8 C9 176.4(3)
C2 C3 C8 C9 -4.5(5)
C6 C7 C8 C3 1.7(5)
C6 C7 C8 C9 -177.6(3)
C3 C8 C9 N2 -175.3(2)
C7 C8 C9 N2 4.0(3)
C3 C8 C9 N1 4.2(3)
C7 C8 C9 N1 -176.5(2)
N2 C10 C11 C23 175.20(19)
N3 C10 C11 C23 -4.2(3)
N2 C10 C11 C12 -9.9(3)
N3 C10 C11 C12 170.68(18)
C10 C11 C12 N1 22.7(3)
C23 C11 C12 N1 -162.34(18)
C10 C11 C12 C13 -99.5(2)
C23 C11 C12 C13 75.5(2)
N1 C12 C13 C14 122.4(2)
C11 C12 C13 C14 -116.6(2)
N1 C12 C13 C18 -58.9(3)
C11 C12 C13 C18 62.0(3)
C18 C13 C14 C15 -1.1(4)
C12 C13 C14 C15 177.6(2)
C13 C14 C15 C16 -0.7(4)
C14 C15 C16 C17 2.2(5)
C15 C16 C17 C18 -1.8(5)
C16 C17 C18 C13 -0.1(4)
C14 C13 C18 C17 1.5(4)
C12 C13 C18 C17 -177.2(2)
N3 C19 C20 C21 -175.8(2)
C10 C11 C23 O2 -177.8(2)
C12 C11 C23 O2 7.3(3)
C10 C11 C23 N4 3.1(3)
C12 C11 C23 N4 -171.78(18)
N4 C24 C25 C26 -174.4(3)
N2 C9 N1 C1 -180.0(2)
C8 C9 N1 C1 0.6(3)
N2 C9 N1 C12 10.1(3)
C8 C9 N1 C12 -169.41(18)
C2 C1 N1 C9 -5.0(6)
C2 C1 N1 C12 165.6(5)
C11 C12 N1 C9 -23.2(3)
C13 C12 N1 C9 99.9(2)
C11 C12 N1 C1 166.2(2)
C13 C12 N1 C1 -70.7(3)
N1 C9 N2 C10 6.2(3)
C8 C9 N2 C10 -174.31(17)
C11 C10 N2 C9 -6.0(3)
N3 C10 N2 C9 173.43(18)
O1 C22 N3 C10 -178.5(2)
N4 C22 N3 C10 1.9(3)
O1 C22 N3 C19 -0.7(3)
N4 C22 N3 C19 179.66(17)
N2 C10 N3 C22 -177.86(18)
C11 C10 N3 C22 1.6(3)
N2 C10 N3 C19 4.4(3)
C11 C10 N3 C19 -176.11(18)
C20 C19 N3 C22 -98.5(2)
C20 C19 N3 C10 79.3(2)
O1 C22 N4 C23 177.3(2)
N3 C22 N4 C23 -3.0(3)
O1 C22 N4 C24 1.7(3)
N3 C22 N4 C24 -178.64(19)
O2 C23 N4 C22 -178.5(2)
C11 C23 N4 C22 0.6(3)
O2 C23 N4 C24 -2.9(3)
C11 C23 N4 C24 176.22(19)
C25 C24 N4 C22 -94.4(3)
C25 C24 N4 C23 89.6(3)
